data_7046984
loop_
_publ_author_name
'Harchani, Ali'
'Ku\<cer\'akov\'a, Monika'
'Du\<sek, Michal'
'Haddad, Amor'

_publ_section_title
;
 Structures, electronic properties, reactivity and dynamic studies of
 three new polyoxometalate compounds.
;
_journal_issue 32
_journal_name_full 'Dalton transactions (Cambridge, England : 2003)'
_journal_page_first 10965
_journal_page_last 10975
_journal_paper_doi 10.1039/c8dt02205d
_journal_volume 47
_journal_year 2018
_chemical_formula_moiety 'C24 H44 Mo5 N4 O28 P2'
_chemical_formula_sum 'C24 H44 Mo5 N4 O28 P2'
_chemical_formula_weight 1378.3
_space_group_IT_number 2
_space_group_name_Hall '-P 1'
_space_group_name_H-M_alt 'P -1'
_symmetry_cell_setting triclinic
_symmetry_Int_Tables_number 2
_symmetry_space_group_name_Hall '-P 1'
_symmetry_space_group_name_H-M 'P -1'
_audit_update_record
;
2018-06-29 deposited with the CCDC.
2018-07-10 downloaded from the CCDC.
;
_cell_angle_alpha 107.1568(14)
_cell_angle_beta 101.2854(13)
_cell_angle_gamma 92.1445(14)
_cell_formula_units_Z 2
_cell_length_a 12.5609(2)
_cell_length_b 13.2470(2)
_cell_length_c 14.0353(2)
_cell_measurement_reflns_used 20093
_cell_measurement_temperature 95.00(10)
_cell_measurement_theta_max 74.09
_cell_measurement_theta_min 4.03
_cell_volume 2177.01(6)
_computing_cell_refinement 'CrysAlisPro 1.171.39.33b (Rigaku OD, 2017)'
_computing_data_collection 'CrysAlisPro 1.171.39.33b (Rigaku OD, 2017)'
_computing_data_reduction 'CrysAlisPro 1.171.39.33b (Rigaku OD, 2017)'
_computing_molecular_graphics 'Diamond (Brandenburg & Putz, 2005)'
_computing_publication_material 'Jana2006 (Pet\<r\'i\<cek, Du\<sek & Palatinus, 2014)'
_computing_structure_refinement 'Jana2006 (Pet\<r\'i\<cek, Du\<sek & Palatinus, 2014)'
_computing_structure_solution 'Superflip (Palatinus & Chapuis, 2007)'
_diffrn_ambient_temperature 95
_diffrn_detector 'CCD plate'
_diffrn_detector_area_resol_mean 5.2027
_diffrn_measured_fraction_theta_full 0.98
_diffrn_measured_fraction_theta_max 0.98
_diffrn_measurement_device 'four-circle diffractometer'
_diffrn_measurement_device_type 'SuperNova, Dual, Cu at zero, AtlasS2'
_diffrn_measurement_method '\w scans'
_diffrn_radiation_monochromator mirror
_diffrn_radiation_probe x-ray
_diffrn_radiation_source 'X-ray tube'
_diffrn_radiation_type 'Cu K\a'
_diffrn_radiation_wavelength 1.54184
_diffrn_reflns_av_R_equivalents 0.0387
_diffrn_reflns_av_unetI/netI 0.0285
_diffrn_reflns_limit_h_max 15
_diffrn_reflns_limit_h_min -15
_diffrn_reflns_limit_k_max 16
_diffrn_reflns_limit_k_min -16
_diffrn_reflns_limit_l_max 17
_diffrn_reflns_limit_l_min -17
_diffrn_reflns_number 37698
_diffrn_reflns_reduction_process
;
Integration of the CCD images was done by program CrysAlisPro
(Agilent Technologies, 2010). The same program was used for indexing of the
crystal shape and absorption correction.
;
_diffrn_reflns_theta_full 74.28
_diffrn_reflns_theta_max 74.28
_diffrn_reflns_theta_min 3.51
_diffrn_source 'micro-focus sealed X-ray tube'
_exptl_absorpt_coefficient_mu 13.059
_exptl_absorpt_correction_T_max 0.767
_exptl_absorpt_correction_T_min 0.472
_exptl_absorpt_correction_type gaussian
_exptl_absorpt_process_details
;
CrysAlisPro 1.171.38.41 (Rigaku Oxford Diffraction, 2015)
Numerical absorption correction based on gaussian integration over
            a multifaceted crystal model
Empirical absorption correction using spherical harmonics,
 implemented in SCALE3 ABSPACK scaling algorithm.
;
_exptl_crystal_colour white
_exptl_crystal_density_diffrn 2.1026
_exptl_crystal_description 'polygon shape'
_exptl_crystal_F_000 1360
_exptl_crystal_size_max 0.074
_exptl_crystal_size_mid 0.068
_exptl_crystal_size_min 0.024
_refine_diff_density_max 0.47
_refine_diff_density_min -0.74
_refine_ls_extinction_method none
_refine_ls_goodness_of_fit_gt 1.31
_refine_ls_goodness_of_fit_ref 1.28
_refine_ls_hydrogen_treatment mixed
_refine_ls_number_constraints 104
_refine_ls_number_parameters 640
_refine_ls_number_reflns 8741
_refine_ls_number_restraints 28
_refine_ls_R_factor_all 0.0271
_refine_ls_R_factor_gt 0.0223
_refine_ls_shift/su_max 0.0335
_refine_ls_shift/su_mean 0.0017
_refine_ls_structure_factor_coef Fsqd
_refine_ls_weighting_details w=1/(\s^2^(I)+0.0004I^2^)
_refine_ls_weighting_scheme sigma
_refine_ls_wR_factor_gt 0.0533
_refine_ls_wR_factor_ref 0.0554
_reflns_number_gt 7712
_reflns_number_total 8741
_reflns_threshold_expression I>3\s(I)
_cod_data_source_file c8dt02205d2.cif
_cod_data_source_block I
_cod_depositor_comments
;
The following automatic conversions were performed:

'_diffrn_radiation_probe' value 'X-ray' changed to 'x-ray' according
to
/home/data/users/saulius/crontab/automatic-downloads/rss-feeds/RSC/lib/dictionaries/cif_core.dic
dictionary named 'cif_core.dic' version 2.4.2 from 2011-04-26.

Automatic conversion script
Id: cif_fix_values 4973 2017-02-22 13:04:09Z antanas 

 Adding full bibliography for 7046984--7046986.cif.
;
_cod_database_code 7046984

loop_
_space_group_symop_id
_space_group_symop_operation_xyz
1 x,y,z
2 -x,-y,-z

loop_
_atom_site_label
_atom_site_type_symbol
_atom_site_fract_x
_atom_site_fract_y
_atom_site_fract_z
_atom_site_adp_type
_atom_site_U_iso_or_equiv
_atom_site_site_symmetry_multiplicity
_atom_site_occupancy
_atom_site_calc_flag
Mo1 Mo 0.788660(17) 0.394457(15) 0.267800(15) Uani 0.00804(6) 2 1 d
Mo2 Mo 0.344719(17) 0.462509(15) 0.219615(15) Uani 0.00829(6) 2 1 d
Mo3 Mo 0.496899(17) 0.700360(15) 0.307063(15) Uani 0.00855(6) 2 1 d
Mo4 Mo 0.761397(17) 0.657466(15) 0.313056(15) Uani 0.00855(6) 2 1 d
Mo5 Mo 0.542143(17) 0.269901(15) 0.253369(15) Uani 0.00849(6) 2 1 d
P1 P 0.57137(5) 0.47194(5) 0.12945(5) Uani 0.00797(19) 2 1 d
P2 P 0.59788(5) 0.51667(5) 0.41008(5) Uani 0.00783(19) 2 1 d
O1 O 0.77938(17) 0.73412(15) 0.23750(15) Uani 0.0142(6) 2 1 d
O2 O 0.44778(15) 0.44504(14) 0.09348(13) Uani 0.0097(6) 2 1 d
O3 O 0.61747(15) 0.39692(14) 0.18803(13) Uani 0.0094(6) 2 1 d
O4 O 0.87120(17) 0.69705(15) 0.41468(14) Uani 0.0136(6) 2 1 d
O5 O 0.61278(16) 0.59640(15) 0.51945(14) Uani 0.0106(6) 2 1 d
O6 O 0.82391(16) 0.31443(15) 0.16246(14) Uani 0.0128(6) 2 1 d
O7 O 0.59892(16) 0.58956(14) 0.19244(13) Uani 0.0098(6) 2 1 d
O8 O 0.24069(17) 0.41341(15) 0.11346(14) Uani 0.0136(6) 2 1 d
O9 O 0.56629(16) 0.40410(14) 0.40763(13) Uani 0.0096(6) 2 1 d
O10 O 0.69894(15) 0.29478(14) 0.30281(13) Uani 0.0095(6) 2 1 d
O11 O 0.80550(16) 0.52659(14) 0.23656(14) Uani 0.0109(6) 2 1 d
O12 O 0.70910(15) 0.52680(14) 0.38130(13) Uani 0.0091(6) 2 1 d
O13 O 0.37116(16) 0.60646(14) 0.21684(14) Uani 0.0109(6) 2 1 d
O14 O 0.50866(17) 0.18974(15) 0.32066(15) Uani 0.0139(6) 2 1 d
O15 O 0.53360(16) 0.18281(15) 0.13467(15) Uani 0.0140(6) 2 1 d
O16 O 0.50438(15) 0.54765(14) 0.33752(13) Uani 0.0087(6) 2 1 d
O17 O 0.27751(16) 0.48632(15) 0.31753(14) Uani 0.0130(6) 2 1 d
O18 O 0.43986(17) 0.76141(15) 0.40725(15) Uani 0.0146(6) 2 1 d
O19 O 0.41309(15) 0.34043(14) 0.22844(14) Uani 0.0102(6) 2 1 d
O20 O 0.62439(16) 0.44876(14) 0.03395(14) Uani 0.0106(6) 2 1 d
O21 O 0.07908(18) 0.59849(17) 0.37826(16) Uani 0.0180(7) 2 1 d
O22 O 0.90088(16) 0.41067(15) 0.36504(14) Uani 0.0132(6) 2 1 d
O23 O 0.49734(17) 0.78873(15) 0.23917(15) Uani 0.0148(6) 2 1 d
O24 O 0.64770(16) 0.72115(14) 0.37472(14) Uani 0.0107(6) 2 1 d
O25 O 0.39443(19) 0.81806(17) 0.04170(16) Uani 0.0187(7) 2 1 d
O26 O 0.86843(18) 0.51603(17) 0.05792(15) Uani 0.0175(7) 2 1 d
O27 O 0.4028(2) 0.97449(18) 0.2203(2) Uani 0.0282(8) 2 1 d
O28 O 0.04730(20) 0.4704(2) 0.18366(17) Uani 0.0271(8) 2 1 d
N1 N 0.6096(2) 0.75363(19) 0.06822(18) Uani 0.0152(8) 2 1 d
N2 N 0.1341(2) 0.38267(18) 0.40412(18) Uani 0.0132(7) 2 1 d
N3 N 0.2396(2) 0.68217(19) 0.07511(18) Uani 0.0140(8) 2 1 d
N4 N 0.7388(2) 0.27551(18) 0.49827(18) Uani 0.0125(7) 2 1 d
C1 C 0.6669(2) 0.8548(2) 0.0749(2) Uani 0.0129(8) 2 1 d
C2 C 0.9216(3) 0.0678(2) 0.4136(2) Uani 0.0211(10) 2 1 d
C3 C 0.0632(3) 0.7518(2) 0.0430(2) Uani 0.0196(10) 2 1 d
C4 C 0.1495(2) 0.7353(2) 0.1128(2) Uani 0.0143(9) 2 1 d
C5 C 0.7317(3) 1.0340(2) 0.1731(2) Uani 0.0232(10) 2 1 d
C6 C 0.2057(3) 0.1040(2) 0.3177(2) Uani 0.0207(10) 2 1 d
C7 C 0.6813(3) 0.9359(2) 0.1661(2) Uani 0.0178(9) 2 1 d
C8 C 0.7219(3) 0.0825(2) 0.4733(2) Uani 0.0163(9) 2 1 d
C9 C -0.0243(3) 0.7997(2) 0.0780(3) Uani 0.0232(11) 2 1 d
C10 C 0.7660(3) 1.0483(2) 0.0892(3) Uani 0.0245(11) 2 1 d
C11 C 0.2062(3) 0.2084(2) 0.3777(2) Uani 0.0166(9) 2 1 d
C12 C 0.7011(2) 0.8668(2) -0.0089(2) Uani 0.0154(9) 2 1 d
C13 C 0.8799(2) 0.1661(2) 0.4405(2) Uani 0.0160(9) 2 1 d
C14 C 0.7506(3) 0.9655(3) -0.0012(3) Uani 0.0232(11) 2 1 d
C15 C 0.7637(3) -0.0151(2) 0.4458(2) Uani 0.0212(10) 2 1 d
C16 C 0.1330(2) 0.2713(2) 0.3422(2) Uani 0.0135(9) 2 1 d
C17 C 0.1501(3) 0.7657(3) 0.2161(2) Uani 0.0245(11) 2 1 d
C18 C 0.7811(2) 0.1715(2) 0.47022(20) Uani 0.0132(9) 2 1 d
C19 C 0.0606(3) 0.2345(3) 0.2489(2) Uani 0.0212(10) 2 1 d
C20 C 0.8637(3) -0.0219(2) 0.4163(2) Uani 0.0214(10) 2 1 d
C21 C 0.0609(3) 0.1297(3) 0.1896(2) Uani 0.0266(11) 2 1 d
C22 C -0.0247(3) 0.8306(2) 0.1815(3) Uani 0.0218(11) 2 1 d
C23 C 0.0620(3) 0.8134(3) 0.2500(3) Uani 0.0272(12) 2 1 d
C24 C 0.1328(3) 0.0651(3) 0.2235(2) Uani 0.0246(11) 2 1 d
H1c2 H 0.990367 0.06254 0.393286 Uiso 0.0253 2 1 d
H1c3 H 0.063754 0.730498 -0.028442 Uiso 0.0236 2 1 d
H1c5 H 0.742775 1.091609 0.235627 Uiso 0.0278 2 1 d
H1c6 H 0.255575 0.058868 0.341106 Uiso 0.0248 2 1 d
H1c7 H 0.657043 0.92493 0.223376 Uiso 0.0213 2 1 d
H1c8 H 0.653314 0.088226 0.494019 Uiso 0.0196 2 1 d
H1c9 H -0.084857 0.811586 0.03031 Uiso 0.0279 2 1 d
H1c10 H 0.800598 1.116003 0.093887 Uiso 0.0294 2 1 d
H1c11 H 0.256339 0.236244 0.442539 Uiso 0.0199 2 1 d
H1c12 H 0.690943 0.808684 -0.071046 Uiso 0.0185 2 1 d
H1c13 H 0.919143 0.228769 0.438475 Uiso 0.0192 2 1 d
H1c14 H 0.774328 0.976169 -0.058793 Uiso 0.0278 2 1 d
H1c15 H 0.723876 -0.077801 0.447221 Uiso 0.0254 2 1 d
H1c17 H 0.210672 0.753948 0.263756 Uiso 0.0294 2 1 d
H1c19 H 0.011297 0.279967 0.225352 Uiso 0.0255 2 1 d
H1c20 H 0.892574 -0.089343 0.397606 Uiso 0.0257 2 1 d
H1c21 H 0.010813 0.102165 0.124656 Uiso 0.0319 2 1 d
H1c22 H -0.085199 0.863906 0.205234 Uiso 0.0262 2 1 d
H1c23 H 0.061438 0.834418 0.321465 Uiso 0.0327 2 1 d
H1c24 H 0.132622 -0.007017 0.182105 Uiso 0.0295 2 1 d
H1n3 H 0.279(2) 0.719(2) 0.052(3) Uiso 0.0169 2 1 d
H2n3 H 0.215(3) 0.6238(15) 0.0272(19) Uiso 0.0169 2 1 d
H1n1 H 0.5437(10) 0.765(3) 0.073(3) Uiso 0.0183 2 1 d
H1n4 H 0.788(2) 0.322(2) 0.542(2) Uiso 0.0151 2 1 d
H1o25 H 0.400(3) 0.8760(11) 0.0854(17) Uiso 0.0225 2 1 d
H2n4 H 0.6821(17) 0.276(3) 0.524(2) Uiso 0.0151 2 1 d
H2n1 H 0.644(3) 0.731(3) 0.1159(19) Uiso 0.0183 2 1 d
H3n1 H 0.607(3) 0.7025(19) 0.0130(15) Uiso 0.0183 2 1 d
H1n2 H 0.0708(13) 0.405(3) 0.397(3) Uiso 0.0158 2 1 d
H1o21 H 0.073(3) 0.567(3) 0.3173(6) Uiso 0.0215 2 1 d
H2n2 H 0.154(3) 0.388(3) 0.4678(7) Uiso 0.0158 2 1 d
H1o26 H 0.857(3) 0.5649(18) 0.034(2) Uiso 0.021 2 1 d
H3n4 H 0.724(3) 0.296(3) 0.4447(15) Uiso 0.0151 2 1 d
H3n3 H 0.279(3) 0.662(3) 0.1222(19) Uiso 0.0169 2 1 d
H2o25 H 0.395(3) 0.829(2) -0.0129(12) Uiso 0.0225 2 1 d
H3n2 H 0.176(2) 0.424(2) 0.387(3) Uiso 0.0158 2 1 d
H1o27 H 0.445(2) 0.942(2) 0.250(3) Uiso 0.0339 2 1 d
H2o26 H 0.845(3) 0.530(2) 0.1105(16) Uiso 0.021 2 1 d
H1o5 H 0.5576(16) 0.602(3) 0.543(2) Uiso 0.0127 2 1 d
H2o27 H 0.431(3) 1.0357(11) 0.236(3) Uiso 0.0339 2 1 d
H2o21 H 0.0225(15) 0.626(3) 0.385(2) Uiso 0.0215 2 1 d
H1o20 H 0.605(3) 0.484(2) -0.004(2) Uiso 0.0127 2 1 d
H2o28 H 0.1008(19) 0.453(3) 0.160(3) Uiso 0.0325 2 1 d
H1o28 H 0.006(2) 0.492(3) 0.143(2) Uiso 0.0325 2 1 d

loop_
_atom_site_aniso_label
_atom_site_aniso_type_symbol
_atom_site_aniso_U_11
_atom_site_aniso_U_22
_atom_site_aniso_U_33
_atom_site_aniso_U_12
_atom_site_aniso_U_13
_atom_site_aniso_U_23
Mo1 Mo 0.00882(10) 0.00777(9) 0.00774(9) 0.00054(7) 0.00194(7) 0.00266(7)
Mo2 Mo 0.00838(10) 0.00869(9) 0.00803(9) 0.00002(7) 0.00170(7) 0.00309(7)
Mo3 Mo 0.01010(11) 0.00727(9) 0.00881(9) 0.00091(7) 0.00281(7) 0.00280(7)
Mo4 Mo 0.00951(11) 0.00728(9) 0.00871(9) -0.00068(7) 0.00236(7) 0.00219(7)
Mo5 Mo 0.01009(11) 0.00669(9) 0.00862(9) -0.00033(7) 0.00172(7) 0.00261(7)
P1 P 0.0097(3) 0.0075(3) 0.0069(3) 0.0005(2) 0.0018(2) 0.0026(2)
P2 P 0.0093(3) 0.0074(3) 0.0069(3) -0.0001(2) 0.0019(2) 0.0024(2)
O1 O 0.0151(10) 0.0116(9) 0.0170(9) -0.0008(7) 0.0047(8) 0.0057(7)
O2 O 0.0098(9) 0.0107(8) 0.0083(8) 0.0010(7) 0.0022(7) 0.0022(7)
O3 O 0.0099(9) 0.0093(8) 0.0102(8) 0.0009(7) 0.0019(7) 0.0049(7)
O4 O 0.0145(10) 0.0125(9) 0.0123(9) 0.0001(7) 0.0035(7) 0.0014(7)
O5 O 0.0107(10) 0.0122(9) 0.0084(8) 0.0000(7) 0.0033(7) 0.0019(7)
O6 O 0.0145(10) 0.0111(9) 0.0129(9) 0.0018(7) 0.0044(7) 0.0030(7)
O7 O 0.0132(10) 0.0073(8) 0.0092(8) 0.0012(7) 0.0030(7) 0.0027(7)
O8 O 0.0139(10) 0.0144(9) 0.0122(9) -0.0004(7) 0.0025(7) 0.0039(7)
O9 O 0.0124(9) 0.0079(8) 0.0084(8) -0.0001(7) 0.0023(7) 0.0025(7)
O10 O 0.0115(9) 0.0090(8) 0.0099(8) 0.0016(7) 0.0023(7) 0.0055(7)
O11 O 0.0128(10) 0.0104(8) 0.0110(8) 0.0004(7) 0.0050(7) 0.0040(7)
O12 O 0.0094(9) 0.0089(8) 0.0099(8) 0.0008(7) 0.0039(7) 0.0032(7)
O13 O 0.0114(10) 0.0110(8) 0.0109(8) 0.0016(7) 0.0030(7) 0.0039(7)
O14 O 0.0146(10) 0.0113(9) 0.0170(9) 0.0005(7) 0.0039(8) 0.0061(7)
O15 O 0.0125(10) 0.0126(9) 0.0149(9) -0.0001(7) 0.0024(7) 0.0018(7)
O16 O 0.0091(9) 0.0084(8) 0.0081(8) 0.0004(7) 0.0006(7) 0.0023(6)
O17 O 0.0134(10) 0.0141(9) 0.0123(9) 0.0002(7) 0.0033(7) 0.0047(7)
O18 O 0.0165(10) 0.0123(9) 0.0141(9) 0.0004(8) 0.0044(8) 0.0021(7)
O19 O 0.0093(9) 0.0100(8) 0.0111(9) 0.0007(7) 0.0008(7) 0.0038(7)
O20 O 0.0131(10) 0.0126(9) 0.0082(8) 0.0035(7) 0.0041(7) 0.0048(7)
O21 O 0.0148(11) 0.0205(10) 0.0165(10) 0.0023(8) 0.0036(8) 0.0024(8)
O22 O 0.0137(10) 0.0140(9) 0.0132(9) 0.0008(7) 0.0032(7) 0.0058(7)
O23 O 0.0170(10) 0.0107(9) 0.0172(9) 0.0013(8) 0.0038(8) 0.0051(7)
O24 O 0.0121(10) 0.0092(8) 0.0107(8) 0.0009(7) 0.0035(7) 0.0022(7)
O25 O 0.0233(12) 0.0206(10) 0.0131(9) 0.0016(9) 0.0043(8) 0.0062(8)
O26 O 0.0205(11) 0.0218(10) 0.0126(9) 0.0030(8) 0.0079(8) 0.0061(8)
O27 O 0.0309(14) 0.0136(10) 0.0366(13) 0.0029(9) 0.0055(11) 0.0034(9)
O28 O 0.0153(12) 0.0406(14) 0.0210(11) 0.0072(10) 0.0045(9) 0.0019(10)
N1 N 0.0183(13) 0.0120(11) 0.0143(11) 0.0003(10) 0.0031(10) 0.0028(9)
N2 N 0.0149(12) 0.0121(11) 0.0134(11) 0.0007(9) 0.0042(9) 0.0045(9)
N3 N 0.0134(12) 0.0172(11) 0.0124(11) 0.0049(9) 0.0025(9) 0.0058(9)
N4 N 0.0156(12) 0.0111(10) 0.0116(11) 0.0017(9) 0.0030(9) 0.0045(8)
C1 C 0.0126(14) 0.0105(12) 0.0138(12) 0.0005(10) -0.0001(10) 0.0031(10)
C2 C 0.0211(16) 0.0228(15) 0.0162(14) 0.0048(12) 0.0039(12) 0.0013(11)
C3 C 0.0162(15) 0.0234(15) 0.0179(14) 0.0050(12) 0.0012(11) 0.0055(12)
C4 C 0.0145(14) 0.0141(12) 0.0162(13) 0.0017(10) 0.0066(11) 0.0054(10)
C5 C 0.0203(16) 0.0131(13) 0.0266(16) 0.0037(12) -0.0038(13) -0.0027(12)
C6 C 0.0292(18) 0.0142(13) 0.0220(15) 0.0044(12) 0.0110(13) 0.0069(11)
C7 C 0.0196(16) 0.0160(13) 0.0144(13) 0.0034(11) -0.0005(11) 0.0023(11)
C8 C 0.0200(15) 0.0141(13) 0.0167(13) 0.0022(11) 0.0072(11) 0.0055(10)
C9 C 0.0156(16) 0.0224(15) 0.0285(16) 0.0037(12) 0.0010(13) 0.0053(13)
C10 C 0.0177(16) 0.0126(13) 0.0414(19) -0.0018(12) -0.0019(14) 0.0115(13)
C11 C 0.0196(15) 0.0146(13) 0.0162(13) 0.0002(11) 0.0038(11) 0.0059(11)
C12 C 0.0116(14) 0.0177(13) 0.0159(13) 0.0021(11) 0.0015(11) 0.0044(11)
C13 C 0.0174(15) 0.0167(13) 0.0132(13) 0.0007(11) 0.0029(11) 0.0040(10)
C14 C 0.0216(17) 0.0227(15) 0.0301(17) 0.0015(13) 0.0070(13) 0.0148(13)
C15 C 0.0305(18) 0.0128(13) 0.0193(14) -0.0006(12) 0.0063(12) 0.0032(11)
C16 C 0.0150(14) 0.0117(12) 0.0143(13) -0.0010(10) 0.0062(11) 0.0032(10)
C17 C 0.0306(19) 0.0321(17) 0.0168(15) 0.0149(14) 0.0102(13) 0.0121(13)
C18 C 0.0186(15) 0.0117(12) 0.0080(11) 0.0011(11) 0.0007(10) 0.0025(9)
C19 C 0.0171(16) 0.0276(16) 0.0169(14) 0.0032(12) 0.0032(12) 0.0039(12)
C20 C 0.0270(17) 0.0162(14) 0.0173(14) 0.0075(12) 0.0018(12) 0.0011(11)
C21 C 0.0226(17) 0.0300(17) 0.0174(15) -0.0042(14) 0.0024(12) -0.0051(13)
C22 C 0.0158(15) 0.0168(14) 0.0378(18) 0.0038(12) 0.0155(13) 0.0094(13)
C23 C 0.038(2) 0.0299(17) 0.0230(16) 0.0143(15) 0.0198(15) 0.0129(13)
C24 C 0.0307(19) 0.0186(14) 0.0217(15) -0.0039(13) 0.0133(13) -0.0018(12)

loop_
_atom_type_symbol
_atom_type_scat_dispersion_real
_atom_type_scat_dispersion_imag
_atom_type_scat_source
C 0.0181 0.0091 'International Tables Vol C tables 4.2.6.8 and 6.1.1.1'
H 0.0000 0.0000 'International Tables Vol C tables 4.2.6.8 and 6.1.1.1'
Mo -0.0483 2.7339 'International Tables Vol C tables 4.2.6.8 and 6.1.1.1'
N 0.0311 0.0180 'International Tables Vol C tables 4.2.6.8 and 6.1.1.1'
O 0.0492 0.0322 'International Tables Vol C tables 4.2.6.8 and 6.1.1.1'
P 0.2955 0.4335 'International Tables Vol C tables 4.2.6.8 and 6.1.1.1'

loop_
_geom_angle_atom_site_label_1
_geom_angle_atom_site_label_2
_geom_angle_atom_site_label_3
_geom_angle
O6 Mo1 O10 101.24(9)
O6 Mo1 O11 97.14(9)
O6 Mo1 O22 105.12(9)
O10 Mo1 O11 149.17(8)
O10 Mo1 O22 97.91(9)
O11 Mo1 O22 100.92(9)
O8 Mo2 O13 100.34(9)
O8 Mo2 O17 102.73(10)
O8 Mo2 O19 102.82(8)
O13 Mo2 O17 99.41(9)
O13 Mo2 O19 143.55(8)
O17 Mo2 O19 102.43(10)
O13 Mo3 O18 99.80(9)
O13 Mo3 O23 96.79(9)
O13 Mo3 O24 149.71(8)
O18 Mo3 O23 105.05(10)
O18 Mo3 O24 100.19(8)
O23 Mo3 O24 99.70(9)
O1 Mo4 O4 105.13(10)
O1 Mo4 O11 99.88(9)
O1 Mo4 O24 101.79(10)
O4 Mo4 O11 99.93(8)
O4 Mo4 O24 101.12(9)
O11 Mo4 O24 144.49(8)
O10 Mo5 O14 100.83(9)
O10 Mo5 O15 100.59(9)
O10 Mo5 O19 143.01(8)
O14 Mo5 O15 102.79(10)
O14 Mo5 O19 103.91(10)
O15 Mo5 O19 100.24(8)
O2 P1 O3 109.08(11)
O2 P1 O7 110.35(11)
O2 P1 O20 109.11(10)
O3 P1 O7 112.99(10)
O3 P1 O20 105.83(11)
O7 P1 O20 109.33(11)
O5 P2 O9 111.60(11)
O5 P2 O12 104.81(10)
O5 P2 O16 108.99(10)
O9 P2 O12 111.56(11)
O9 P2 O16 107.35(10)
O12 P2 O16 112.56(12)
P2 O5 H1o5 114.8(18)
Mo1 O10 Mo5 122.55(11)
Mo1 O11 Mo4 123.42(11)
Mo2 O13 Mo3 121.18(10)
Mo2 O19 Mo5 151.17(11)
P1 O20 H1o20 115(2)
H1o21 O21 H2o21 108(3)
Mo3 O24 Mo4 124.26(9)
H1o25 O25 H2o25 108(3)
H1o26 O26 H2o26 108(3)
H1o27 O27 H2o27 108(3)
H2o28 O28 H1o28 108(4)
C1 N1 H1n1 107(3)
C1 N1 H2n1 109(2)
C1 N1 H3n1 116(2)
H1n1 N1 H2n1 113(4)
H1n1 N1 H3n1 108(3)
H2n1 N1 H3n1 104(3)
C16 N2 H1n2 112.8(19)
C16 N2 H2n2 109(2)
C16 N2 H3n2 111(2)
H1n2 N2 H2n2 106(3)
H1n2 N2 H3n2 106(3)
H2n2 N2 H3n2 111(3)
C4 N3 H1n3 114(2)
C4 N3 H2n3 110(2)
C4 N3 H3n3 110(2)
H1n3 N3 H2n3 108(3)
H1n3 N3 H3n3 111(3)
H2n3 N3 H3n3 104(3)
C18 N4 H1n4 110.6(18)
C18 N4 H2n4 114(3)
C18 N4 H3n4 108(2)
H1n4 N4 H2n4 108(3)
H1n4 N4 H3n4 106(3)
H2n4 N4 H3n4 110(3)
N1 C1 C7 117.4(3)
N1 C1 C12 119.8(2)
C7 C1 C12 122.7(3)
C13 C2 C20 120.0(3)
C13 C2 H1c2 120.02
C20 C2 H1c2 120.02
C4 C3 C9 119.0(3)
C4 C3 H1c3 120.52
C9 C3 H1c3 120.52
N3 C4 C3 118.6(3)
N3 C4 C17 120.2(3)
C3 C4 C17 121.2(3)
C7 C5 C10 119.8(3)
C7 C5 H1c5 120.09
C10 C5 H1c5 120.09
C11 C6 C24 119.9(3)
C11 C6 H1c6 120.05
C24 C6 H1c6 120.05
C1 C7 C5 118.5(3)
C1 C7 H1c7 120.76
C5 C7 H1c7 120.76
C15 C8 C18 118.7(3)
C15 C8 H1c8 120.65
C18 C8 H1c8 120.65
C3 C9 C22 120.3(3)
C3 C9 H1c9 119.84
C22 C9 H1c9 119.84
C5 C10 C14 120.4(3)
C5 C10 H1c10 119.82
C14 C10 H1c10 119.82
C6 C11 C16 118.7(2)
C6 C11 H1c11 120.64
C16 C11 H1c11 120.64
C1 C12 C14 118.2(3)
C1 C12 H1c12 120.92
C14 C12 H1c12 120.92
C2 C13 C18 118.7(3)
C2 C13 H1c13 120.63
C18 C13 H1c13 120.63
C10 C14 C12 120.4(3)
C10 C14 H1c14 119.79
C12 C14 H1c14 119.79
C8 C15 C20 119.9(3)
C8 C15 H1c15 120.06
C20 C15 H1c15 120.06
N2 C16 C11 119.3(2)
N2 C16 C19 118.4(3)
C11 C16 C19 122.3(3)
C4 C17 C23 119.2(3)
C4 C17 H1c17 120.38
C23 C17 H1c17 120.38
N4 C18 C8 119.9(3)
N4 C18 C13 117.9(3)
C8 C18 C13 122.2(3)
C16 C19 C21 118.4(3)
C16 C19 H1c19 120.82
C21 C19 H1c19 120.82
C2 C20 C15 120.5(3)
C2 C20 H1c20 119.73
C15 C20 H1c20 119.73
C19 C21 C24 120.4(3)
C19 C21 H1c21 119.79
C24 C21 H1c21 119.79
C9 C22 C23 120.0(3)
C9 C22 H1c22 120.02
C23 C22 H1c22 120.02
C17 C23 C22 120.3(3)
C17 C23 H1c23 119.86
C22 C23 H1c23 119.86
C6 C24 C21 120.3(3)
C6 C24 H1c24 119.86
C21 C24 H1c24 119.86

loop_
_geom_bond_atom_site_label_1
_geom_bond_atom_site_label_2
_geom_bond_distance
Mo1 O6 1.6948(19)
Mo1 O10 1.935(2)
Mo1 O11 1.940(2)
Mo1 O22 1.7167(18)
Mo2 O8 1.7185(17)
Mo2 O13 1.936(2)
Mo2 O17 1.708(2)
Mo2 O19 1.884(2)
Mo3 O13 1.9458(16)
Mo3 O18 1.706(2)
Mo3 O23 1.714(2)
Mo3 O24 1.9153(18)
Mo4 O1 1.708(2)
Mo4 O4 1.7165(18)
Mo4 O11 1.9162(18)
Mo4 O24 1.909(2)
Mo5 O10 1.9367(18)
Mo5 O14 1.706(2)
Mo5 O15 1.7044(18)
Mo5 O19 1.9254(19)
P1 O2 1.5289(19)
P1 O3 1.529(2)
P1 O7 1.5350(17)
P1 O20 1.567(2)
P2 O5 1.5566(17)
P2 O9 1.517(2)
P2 O12 1.540(2)
P2 O16 1.549(2)
O5 H1o5 0.82(3)
O20 H1o20 0.82(3)
O21 H1o21 0.820(11)
O21 H2o21 0.82(2)
O25 H1o25 0.820(16)
O25 H2o25 0.82(2)
O26 H1o26 0.82(3)
O26 H2o26 0.82(3)
O27 H1o27 0.82(4)
O27 H2o27 0.820(18)
O28 H2o28 0.82(3)
O28 H1o28 0.82(4)
N1 C1 1.466(4)
N1 H1n1 0.860(17)
N1 H2n1 0.86(3)
N1 H3n1 0.86(2)
N2 C16 1.473(3)
N2 H1n2 0.86(2)
N2 H2n2 0.860(13)
N2 H3n2 0.86(4)
N3 C4 1.460(4)
N3 H1n3 0.86(4)
N3 H2n3 0.860(19)
N3 H3n3 0.86(3)
N4 C18 1.468(4)
N4 H1n4 0.86(2)
N4 H2n4 0.86(3)
N4 H3n4 0.86(3)
C1 C7 1.383(4)
C1 C12 1.377(5)
C2 C13 1.396(4)
C2 C20 1.384(5)
C2 H1c2 0.96
C3 C4 1.383(4)
C3 C9 1.390(5)
C3 H1c3 0.96
C4 C17 1.383(4)
C5 C7 1.392(5)
C5 C10 1.390(6)
C5 H1c5 0.96
C6 C11 1.390(4)
C6 C24 1.393(4)
C6 H1c6 0.96
C7 H1c7 0.96
C8 C15 1.391(4)
C8 C18 1.386(4)
C8 H1c8 0.96
C9 C22 1.389(5)
C9 H1c9 0.96
C10 C14 1.384(4)
C10 H1c10 0.96
C11 C16 1.382(4)
C11 H1c11 0.96
C12 C14 1.392(5)
C12 H1c12 0.96
C13 C18 1.382(5)
C13 H1c13 0.96
C14 H1c14 0.96
C15 C20 1.396(5)
C15 H1c15 0.96
C16 C19 1.380(4)
C17 C23 1.390(5)
C17 H1c17 0.96
C19 C21 1.393(4)
C19 H1c19 0.96
C20 H1c20 0.96
C21 C24 1.380(5)
C21 H1c21 0.96
C22 C23 1.378(5)
C22 H1c22 0.96
C23 H1c23 0.96
C24 H1c24 0.96

loop_
_geom_hbond_atom_site_label_D
_geom_hbond_atom_site_label_H
_geom_hbond_atom_site_label_A
_geom_hbond_site_symmetry_A
_geom_hbond_distance_DH
_geom_hbond_distance_HA
_geom_hbond_distance_DA
_geom_hbond_angle_DHA
C11 H1c11 O24 2_666 0.96 2.50 3.432(3) 164.55
C19 H1c19 O6 1_455 0.96 2.46 3.319(4) 149.48
N3 H1n3 O25 . 0.86(4) 1.97(3) 2.799(4) 162(3)
N3 H2n3 O20 2_665 0.860(19) 2.46(3) 2.819(3) 106(3)
N3 H2n3 O26 2_665 0.860(19) 2.00(2) 2.841(3) 164(3)
N1 H1n1 O23 . 0.860(17) 2.45(4) 2.946(4) 117(3)
N1 H1n1 O25 . 0.860(17) 2.04(2) 2.853(4) 158(4)
N4 H1n4 O21 2_666 0.86(2) 1.89(2) 2.735(3) 165(3)
O25 H1o25 O27 . 0.820(16) 1.95(2) 2.721(3) 157(2)
N4 H2n4 O18 2_666 0.86(3) 2.08(3) 2.915(4) 164(4)
N1 H2n1 O1 . 0.86(3) 2.15(3) 2.946(3) 153(3)
N1 H3n1 O2 2_665 0.86(2) 2.07(2) 2.879(3) 156(3)
N2 H1n2 O22 1_455 0.86(2) 2.101(16) 2.932(3) 162(3)
O21 H1o21 O28 . 0.820(11) 1.891(15) 2.699(3) 168(3)
N2 H2n2 O4 2_666 0.860(13) 2.32(3) 3.039(4) 141(3)
N2 H2n2 O12 2_666 0.860(13) 2.39(2) 3.124(3) 143(3)
O26 H1o26 O8 2_665 0.82(3) 2.29(3) 2.944(3) 137(2)
N4 H3n4 O10 . 0.86(3) 1.95(2) 2.780(3) 162(3)
N3 H3n3 O13 . 0.86(3) 1.92(3) 2.776(3) 174(3)
O25 H2o25 O15 2_665 0.82(2) 2.05(3) 2.794(3) 150(4)
N2 H3n2 O17 . 0.86(4) 2.03(4) 2.874(4) 165(3)
O27 H1o27 O23 . 0.82(4) 2.13(3) 2.831(3) 143(3)
O26 H2o26 O11 . 0.82(3) 1.94(3) 2.740(3) 165(3)
O5 H1o5 O9 2_666 0.82(3) 1.83(3) 2.648(3) 173(4)
O27 H2o27 O14 1_565 0.820(18) 2.120(18) 2.915(3) 163(4)
O21 H2o21 O4 1_455 0.82(2) 2.21(2) 3.028(3) 176(3)
O20 H1o20 O2 2_665 0.82(3) 1.82(3) 2.635(3) 176(3)
O28 H2o28 O8 . 0.82(3) 2.02(3) 2.842(3) 175(3)
O28 H1o28 O26 1_455 0.82(4) 1.99(3) 2.776(3) 161(4)

loop_
_restr_distance_atom_site_label_1
_restr_distance_atom_site_label_2
_restr_distance_target
_restr_distance_target_weight_param
O5 H1o5 0.82 0.001
O20 H1o20 0.82 0.001
O21 H1o21 0.82 0.001
O21 H2o21 0.82 0.001
O28 H1o28 0.82 0.001
O28 H2o28 0.82 0.001
O27 H1o27 0.82 0.001
O27 H2o27 0.82 0.001
O25 H1o25 0.82 0.001
O25 H2o25 0.82 0.001
O26 H1o26 0.82 0.001
O26 H2o26 0.82 0.001
N1 H1n1 0.86 0.001
N1 H2n1 0.86 0.001
N1 H3n1 0.86 0.001
N2 H1n2 0.86 0.001
N2 H2n2 0.86 0.001
N2 H3n2 0.86 0.001
N3 H1n3 0.86 0.001
N3 H2n3 0.86 0.001
N3 H3n3 0.86 0.001
N4 H1n4 0.86 0.001
N4 H2n4 0.86 0.001
N4 H3n4 0.86 0.001

loop_
_restr_equal_angle_atom_site_label_1
_restr_equal_angle_atom_site_label_2
_restr_equal_angle_atom_site_label_3
_restr_equal_angle_class_class_id
_restr_equal_angle_class_target_weight_param
H1o21 O21 H2o21 1 0.01
H1o28 O28 H2o28 1 0.01
H1o27 O27 H2o27 1 0.01
H1o25 O25 H2o25 1 0.01
H1o26 O26 H2o26 1 0.01
